data_2311270
loop_
_publ_author_name
'Parsons, Simon'
'Flack, Howard D.'
'Wagner, Trixie'

_publ_section_title
;
 Use of intensity quotients and differences in absolute structure
 refinement.
;
_journal_issue 'Pt 3'
_journal_name_full 'Acta crystallographica Section B, Structural science, crystal engineering and materials'
_journal_page_first 249
_journal_page_last 259
_journal_paper_doi 10.1107/S2052519213010014
_journal_volume 69
_journal_year 2013
_chemical_formula_sum 'C27 H48'
_chemical_formula_weight 372.65
_space_group_crystal_system monoclinic
_space_group_IT_number 4
_space_group_name_Hall 'P 2yb'
_space_group_name_H-M_alt 'P 1 21 1'
_atom_sites_solution_hydrogens difmap
_audit_creation_method SHELXL-2012
_cell_angle_alpha 90
_cell_angle_beta 104.237(11)
_cell_angle_gamma 90
_cell_formula_units_Z 4
_cell_length_a 11.375(3)
_cell_length_b 10.878(3)
_cell_length_c 19.501(3)
_cell_measurement_temperature 100(2)
_cell_volume 2338.9(10)
_computing_structure_refinement 'SHELXL-2012 (Sheldrick, 2012)'
_diffrn_ambient_temperature 100(2)
_diffrn_measured_fraction_theta_full 0.978
_diffrn_measured_fraction_theta_max 0.998
_diffrn_radiation_type CuK\a
_diffrn_radiation_wavelength 1.54178
_diffrn_reflns_av_R_equivalents 0.0341
_diffrn_reflns_av_unetI/netI 0.0131
_diffrn_reflns_Laue_measured_fraction_full 0.978
_diffrn_reflns_Laue_measured_fraction_max 0.998
_diffrn_reflns_limit_h_max 13
_diffrn_reflns_limit_h_min -13
_diffrn_reflns_limit_k_max 12
_diffrn_reflns_limit_k_min -12
_diffrn_reflns_limit_l_max 23
_diffrn_reflns_limit_l_min -23
_diffrn_reflns_number 145087
_diffrn_reflns_point_group_measured_fraction_full 0.978
_diffrn_reflns_point_group_measured_fraction_max 0.998
_diffrn_reflns_theta_full 67.679
_diffrn_reflns_theta_max 66.707
_diffrn_reflns_theta_min 2.337
_exptl_absorpt_coefficient_mu 0.420
_exptl_crystal_density_diffrn 1.058
_exptl_crystal_F_000 840
_exptl_crystal_size_max 0.670
_exptl_crystal_size_mid 0.280
_exptl_crystal_size_min 0.050
_refine_diff_density_max 0.156
_refine_diff_density_min -0.154
_refine_diff_density_rms 0.031
_refine_ls_abs_structure_details
;
 Flack x determined using 3874 quotients [(I+)-(I-)]/[(I+)+(I-)]
 (Parsons and Flack (2004), Acta Cryst. A60, s61).
;
_refine_ls_abs_structure_Flack -0.03(13)
_refine_ls_extinction_method none
_refine_ls_goodness_of_fit_ref 1.068
_refine_ls_hydrogen_treatment refall
_refine_ls_matrix_type full
_refine_ls_number_parameters 871
_refine_ls_number_reflns 8268
_refine_ls_number_restraints 1
_refine_ls_restrained_S_all 1.068
_refine_ls_R_factor_all 0.0286
_refine_ls_R_factor_gt 0.0285
_refine_ls_shift/su_max 0.004
_refine_ls_shift/su_mean 0.001
_refine_ls_structure_factor_coef Fsqd
_refine_ls_weighting_details
;
 w=1/[\s^2^(Fo^2^)+(0.0467P)^2^+0.3060P]
 where P=(Fo^2^+2Fc^2^)/3
;
_refine_ls_weighting_scheme calc
_refine_ls_wR_factor_gt 0.0743
_refine_ls_wR_factor_ref 0.0744
_reflns_Friedel_coverage 0.891
_reflns_Friedel_fraction_full 0.977
_reflns_Friedel_fraction_max 0.998
_reflns_number_gt 8242
_reflns_number_total 8268
_reflns_threshold_expression 'I > 2\s(I)'
_cod_data_source_file cholestane_B.cif
_cod_data_source_block cholestane_B
_cod_original_sg_symbol_H-M 'P 21'
_cod_database_code 2311270
_shelx_space_group_comment
;
The symmetry employed for this shelxl refinement is uniquely defined
by the following loop, which should always be used as a source of
symmetry information in preference to the above space-group names.
They are only intended as comments.
;
_shelx_estimated_absorpt_t_min 0.766
_shelx_estimated_absorpt_t_max 0.979
_shelxl_version_number 2012-9

loop_
_space_group_symop_operation_xyz
'x, y, z'
'-x, y+1/2, -z'

loop_
_atom_site_label
_atom_site_type_symbol
_atom_site_fract_x
_atom_site_fract_y
_atom_site_fract_z
_atom_site_U_iso_or_equiv
_atom_site_adp_type
_atom_site_occupancy
_atom_site_site_symmetry_order
_atom_site_calc_flag
C1 C 1.07537(16) 0.62237(18) 0.64056(9) 0.0258(4) Uani 1 1 d
H1A H 1.145(2) 0.640(2) 0.6195(12) 0.037(6) Uiso 1 1 d
H1B H 1.035(2) 0.549(2) 0.6150(12) 0.034(6) Uiso 1 1 d
H1C H 1.107(2) 0.600(2) 0.6899(14) 0.042(6) Uiso 1 1 d
C2 C 0.99196(14) 0.73479(16) 0.63454(8) 0.0184(3) Uani 1 1 d
C3 C 1.06139(16) 0.84649(17) 0.67260(9) 0.0242(4) Uani 1 1 d
H3A H 1.007(2) 0.920(2) 0.6633(12) 0.032(5) Uiso 1 1 d
H3B H 1.133(2) 0.868(2) 0.6564(12) 0.034(6) Uiso 1 1 d
C4 C 1.10246(15) 0.82684(18) 0.75319(8) 0.0237(4) Uani 1 1 d
H4A H 1.1397(19) 0.903(2) 0.7748(11) 0.025(5) Uiso 1 1 d
H4B H 1.167(2) 0.759(2) 0.7642(12) 0.034(6) Uiso 1 1 d
C5 C 0.99850(15) 0.79147(15) 0.78718(8) 0.0183(3) Uani 1 1 d
H5 H 0.9422(16) 0.8626(17) 0.7804(9) 0.010(4) Uiso 1 1 d
C6 C 1.03996(14) 0.77037(15) 0.86874(8) 0.0194(3) Uani 1 1 d
C7 C 1.10001(16) 0.88798(16) 0.90551(9) 0.0240(4) Uani 1 1 d
H7A H 1.175(2) 0.902(2) 0.8913(12) 0.035(6) Uiso 1 1 d
H7B H 1.0485(18) 0.960(2) 0.8877(10) 0.022(5) Uiso 1 1 d
C8 C 1.12558(17) 0.88316(18) 0.98654(9) 0.0280(4) Uani 1 1 d
H8A H 1.1846(19) 0.819(2) 1.0047(11) 0.025(5) Uiso 1 1 d
H8B H 1.161(2) 0.965(2) 1.0060(12) 0.031(5) Uiso 1 1 d
C9 C 1.01045(19) 0.85545(18) 1.01050(9) 0.0307(4) Uani 1 1 d
H9A H 1.027(2) 0.853(2) 1.0624(13) 0.038(6) Uiso 1 1 d
H9B H 0.951(2) 0.926(2) 0.9971(12) 0.035(6) Uiso 1 1 d
C10 C 0.94889(17) 0.73900(17) 0.97587(9) 0.0257(4) Uani 1 1 d
H10A H 0.869(2) 0.726(2) 0.9890(11) 0.027(5) Uiso 1 1 d
H10B H 0.999(2) 0.664(2) 0.9952(12) 0.028(5) Uiso 1 1 d
C11 C 0.92363(15) 0.74572(15) 0.89494(8) 0.0205(3) Uani 1 1 d
H11 H 0.8738(17) 0.8189(18) 0.8801(9) 0.014(4) Uiso 1 1 d
C12 C 0.85179(15) 0.63624(16) 0.85848(8) 0.0231(3) Uani 1 1 d
H12A H 0.777(2) 0.622(2) 0.8762(11) 0.030(5) Uiso 1 1 d
H12B H 0.8994(19) 0.558(2) 0.8710(11) 0.027(5) Uiso 1 1 d
C13 C 0.81577(15) 0.65286(16) 0.77817(8) 0.0224(3) Uani 1 1 d
H13A H 0.7541(18) 0.7217(19) 0.7657(10) 0.019(5) Uiso 1 1 d
H13B H 0.7737(17) 0.5785(19) 0.7539(10) 0.019(4) Uiso 1 1 d
C14 C 0.92509(14) 0.68235(15) 0.74817(8) 0.0181(3) Uani 1 1 d
H14 H 0.9777(18) 0.609(2) 0.7544(10) 0.022(5) Uiso 1 1 d
C15 C 0.88567(14) 0.71196(15) 0.66916(8) 0.0181(3) Uani 1 1 d
H15 H 0.8425(18) 0.7910(19) 0.6645(10) 0.017(4) Uiso 1 1 d
C16 C 0.80466(15) 0.62037(17) 0.61997(9) 0.0245(4) Uani 1 1 d
H16A H 0.719(2) 0.623(2) 0.6252(11) 0.029(5) Uiso 1 1 d
H16B H 0.835(2) 0.533(2) 0.6305(12) 0.034(6) Uiso 1 1 d
C17 C 0.81470(14) 0.66010(16) 0.54540(8) 0.0209(3) Uani 1 1 d
H17A H 0.7387(19) 0.698(2) 0.5173(11) 0.024(5) Uiso 1 1 d
H17B H 0.8335(18) 0.586(2) 0.5183(11) 0.025(5) Uiso 1 1 d
C18 C 0.92104(14) 0.75373(15) 0.55597(8) 0.0193(3) Uani 1 1 d
H18 H 0.8855(19) 0.838(2) 0.5521(10) 0.023(5) Uiso 1 1 d
C19 C 0.99139(16) 0.74293(18) 0.49810(9) 0.0243(4) Uani 1 1 d
H19 H 1.0227(19) 0.657(2) 0.4989(12) 0.028(5) Uiso 1 1 d
C20 C 1.09637(19) 0.8345(3) 0.51016(10) 0.0421(6) Uani 1 1 d
H20A H 1.135(3) 0.833(3) 0.4723(15) 0.057(8) Uiso 1 1 d
H20B H 1.163(2) 0.816(2) 0.5542(13) 0.041(6) Uiso 1 1 d
H20C H 1.062(3) 0.929(3) 0.5178(17) 0.070(9) Uiso 1 1 d
C21 C 0.90748(15) 0.76041(17) 0.42389(8) 0.0235(4) Uani 1 1 d
H21A H 0.837(2) 0.707(2) 0.4180(11) 0.031(5) Uiso 1 1 d
H21B H 0.8782(19) 0.847(2) 0.4199(11) 0.026(5) Uiso 1 1 d
C22 C 0.96958(16) 0.73446(18) 0.36402(9) 0.0257(4) Uani 1 1 d
H22A H 1.039(2) 0.787(2) 0.3676(12) 0.032(6) Uiso 1 1 d
H22B H 1.003(2) 0.651(3) 0.3692(13) 0.043(6) Uiso 1 1 d
C23 C 0.88634(16) 0.74654(18) 0.29014(9) 0.0262(4) Uani 1 1 d
H23A H 0.851(2) 0.832(2) 0.2846(12) 0.033(6) Uiso 1 1 d
H23B H 0.819(2) 0.690(2) 0.2838(12) 0.040(6) Uiso 1 1 d
C24 C 0.94898(15) 0.72292(16) 0.23004(9) 0.0222(3) Uani 1 1 d
H24 H 0.9847(19) 0.638(2) 0.2370(11) 0.030(5) Uiso 1 1 d
C25 C 1.04773(16) 0.81742(18) 0.22992(9) 0.0254(4) Uani 1 1 d
H25A H 1.088(2) 0.802(2) 0.1914(12) 0.033(5) Uiso 1 1 d
H25B H 1.112(2) 0.818(2) 0.2749(11) 0.028(5) Uiso 1 1 d
H25C H 1.013(2) 0.901(2) 0.2220(12) 0.033(6) Uiso 1 1 d
C26 C 0.85735(17) 0.7229(2) 0.15835(9) 0.0302(4) Uani 1 1 d
H26A H 0.821(2) 0.806(2) 0.1469(12) 0.038(6) Uiso 1 1 d
H26B H 0.791(2) 0.670(3) 0.1572(13) 0.045(7) Uiso 1 1 d
H26C H 0.896(2) 0.700(2) 0.1188(13) 0.036(6) Uiso 1 1 d
C27 C 1.13041(15) 0.66302(16) 0.88668(9) 0.0226(3) Uani 1 1 d
H27A H 1.205(2) 0.685(2) 0.8757(11) 0.031(5) Uiso 1 1 d
H27B H 1.0984(19) 0.585(2) 0.8610(11) 0.027(5) Uiso 1 1 d
H27C H 1.149(2) 0.643(2) 0.9362(13) 0.035(6) Uiso 1 1 d
C31 C 0.44202(15) 1.08984(17) 0.62374(9) 0.0241(4) Uani 1 1 d
H31A H 0.367(2) 1.069(2) 0.5870(12) 0.034(6) Uiso 1 1 d
H31B H 0.479(2) 1.160(2) 0.6075(12) 0.031(5) Uiso 1 1 d
H31C H 0.417(2) 1.113(2) 0.6665(12) 0.033(6) Uiso 1 1 d
C32 C 0.52876(14) 0.97944(15) 0.63762(8) 0.0185(3) Uani 1 1 d
C33 C 0.46578(15) 0.86597(17) 0.65869(9) 0.0232(3) Uani 1 1 d
H33A H 0.388(2) 0.846(2) 0.6220(11) 0.027(5) Uiso 1 1 d
H33B H 0.522(2) 0.794(2) 0.6604(11) 0.030(5) Uiso 1 1 d
C34 C 0.43597(15) 0.88167(17) 0.73078(9) 0.0231(3) Uani 1 1 d
H34A H 0.403(2) 0.802(2) 0.7429(11) 0.031(5) Uiso 1 1 d
H34B H 0.371(2) 0.948(2) 0.7267(11) 0.031(5) Uiso 1 1 d
C35 C 0.54720(14) 0.91493(15) 0.79056(8) 0.0186(3) Uani 1 1 d
H35 H 0.6031(17) 0.8480(18) 0.7938(9) 0.014(4) Uiso 1 1 d
C36 C 0.52159(14) 0.92510(15) 0.86506(8) 0.0194(3) Uani 1 1 d
C37 C 0.46957(15) 0.80279(16) 0.88438(9) 0.0231(3) Uani 1 1 d
H37A H 0.3898(19) 0.7860(19) 0.8510(11) 0.023(5) Uiso 1 1 d
H37B H 0.5210(18) 0.738(2) 0.8748(10) 0.020(5) Uiso 1 1 d
C38 C 0.46130(16) 0.79614(17) 0.96153(9) 0.0266(4) Uani 1 1 d
H38A H 0.403(2) 0.862(2) 0.9714(11) 0.029(5) Uiso 1 1 d
H38B H 0.429(2) 0.717(2) 0.9696(12) 0.033(6) Uiso 1 1 d
C39 C 0.58491(17) 0.81770(18) 1.01225(9) 0.0272(4) Uani 1 1 d
H39A H 0.641(2) 0.751(2) 1.0074(13) 0.039(6) Uiso 1 1 d
H39B H 0.578(2) 0.817(2) 1.0618(12) 0.031(5) Uiso 1 1 d
C40 C 0.63810(17) 0.93992(17) 0.99598(9) 0.0272(4) Uani 1 1 d
H40A H 0.721(2) 0.953(2) 1.0268(12) 0.033(6) Uiso 1 1 d
H40B H 0.590(2) 1.008(2) 1.0076(13) 0.041(6) Uiso 1 1 d
C41 C 0.64545(15) 0.94677(15) 0.91866(8) 0.0217(3) Uani 1 1 d
H41 H 0.6979(18) 0.880(2) 0.9113(10) 0.021(5) Uiso 1 1 d
C42 C 0.70629(16) 1.06438(17) 0.90203(9) 0.0256(4) Uani 1 1 d
H42A H 0.787(2) 1.075(2) 0.9380(12) 0.031(5) Uiso 1 1 d
H42B H 0.6545(18) 1.140(2) 0.9089(11) 0.025(5) Uiso 1 1 d
C43 C 0.72715(15) 1.06066(16) 0.82743(9) 0.0231(3) Uani 1 1 d
H43A H 0.792(2) 1.001(2) 0.8261(11) 0.026(5) Uiso 1 1 d
H43B H 0.7615(18) 1.141(2) 0.8160(11) 0.025(5) Uiso 1 1 d
C44 C 0.61212(14) 1.02914(14) 0.77028(8) 0.0186(3) Uani 1 1 d
H44 H 0.5569(18) 1.098(2) 0.7653(10) 0.022(5) Uiso 1 1 d
C45 C 0.64127(14) 1.00467(15) 0.69908(8) 0.0182(3) Uani 1 1 d
H45 H 0.6888(18) 0.926(2) 0.7044(10) 0.020(5) Uiso 1 1 d
C46 C 0.71411(15) 1.09920(17) 0.66909(9) 0.0230(3) Uani 1 1 d
H46A H 0.8005(18) 1.1011(19) 0.6960(10) 0.021(5) Uiso 1 1 d
H46B H 0.6787(19) 1.182(2) 0.6729(10) 0.024(5) Uiso 1 1 d
C47 C 0.69556(14) 1.05945(16) 0.59097(9) 0.0211(3) Uani 1 1 d
H47A H 0.772(2) 1.019(2) 0.5825(11) 0.032(5) Uiso 1 1 d
H47B H 0.6733(18) 1.133(2) 0.5593(11) 0.025(5) Uiso 1 1 d
C48 C 0.59098(14) 0.96355(15) 0.57507(8) 0.0195(3) Uani 1 1 d
H48 H 0.6266(18) 0.879(2) 0.5816(11) 0.023(5) Uiso 1 1 d
C49 C 0.51143(15) 0.97234(16) 0.49873(8) 0.0203(3) Uani 1 1 d
H49 H 0.4772(17) 1.057(2) 0.4914(10) 0.018(4) Uiso 1 1 d
C50 C 0.40810(16) 0.87933(19) 0.48560(9) 0.0279(4) Uani 1 1 d
H50A H 0.363(2) 0.879(2) 0.4360(13) 0.038(6) Uiso 1 1 d
H50B H 0.3484(19) 0.897(2) 0.5148(11) 0.029(5) Uiso 1 1 d
H50C H 0.439(2) 0.795(3) 0.4983(13) 0.043(6) Uiso 1 1 d
C51 C 0.58802(15) 0.95581(17) 0.44440(9) 0.0230(3) Uani 1 1 d
H51A H 0.659(2) 1.014(2) 0.4550(12) 0.032(6) Uiso 1 1 d
H51B H 0.623(2) 0.870(2) 0.4495(12) 0.035(6) Uiso 1 1 d
C52 C 0.51812(16) 0.97833(18) 0.36772(9) 0.0245(4) Uani 1 1 d
H52A H 0.447(2) 0.922(2) 0.3532(11) 0.030(5) Uiso 1 1 d
H52B H 0.481(2) 1.061(2) 0.3637(12) 0.038(6) Uiso 1 1 d
C53 C 0.59540(16) 0.96663(19) 0.31455(9) 0.0261(4) Uani 1 1 d
H53A H 0.633(2) 0.882(3) 0.3173(13) 0.042(6) Uiso 1 1 d
H53B H 0.662(2) 1.022(2) 0.3295(12) 0.037(6) Uiso 1 1 d
C54 C 0.52842(16) 0.99341(16) 0.23768(9) 0.0236(4) Uani 1 1 d
H54 H 0.490(2) 1.073(2) 0.2367(12) 0.032(6) Uiso 1 1 d
C55 C 0.4305(2) 0.8989(2) 0.20811(11) 0.0353(4) Uani 1 1 d
H55A H 0.389(3) 0.921(3) 0.1582(15) 0.054(7) Uiso 1 1 d
H55B H 0.370(2) 0.895(2) 0.2373(13) 0.037(6) Uiso 1 1 d
H55C H 0.469(2) 0.822(3) 0.2084(14) 0.050(7) Uiso 1 1 d
C56 C 0.61879(19) 1.0007(2) 0.19135(10) 0.0336(4) Uani 1 1 d
H56A H 0.658(2) 0.919(3) 0.1899(13) 0.048(7) Uiso 1 1 d
H56B H 0.684(3) 1.066(3) 0.2095(15) 0.055(7) Uiso 1 1 d
H56C H 0.578(2) 1.023(2) 0.1419(14) 0.045(7) Uiso 1 1 d
C57 C 0.43071(16) 1.02858(17) 0.86683(9) 0.0257(4) Uani 1 1 d
H57A H 0.350(2) 1.007(2) 0.8372(12) 0.036(6) Uiso 1 1 d
H57B H 0.452(2) 1.108(2) 0.8494(12) 0.035(6) Uiso 1 1 d
H57C H 0.4215(18) 1.042(2) 0.9144(11) 0.024(5) Uiso 1 1 d

loop_
_atom_site_aniso_label
_atom_site_aniso_U_11
_atom_site_aniso_U_22
_atom_site_aniso_U_33
_atom_site_aniso_U_23
_atom_site_aniso_U_13
_atom_site_aniso_U_12
C1 0.0222(8) 0.0360(10) 0.0191(8) 0.0005(7) 0.0049(6) 0.0080(7)
C2 0.0175(7) 0.0234(8) 0.0142(7) 0.0017(6) 0.0035(6) -0.0002(6)
C3 0.0246(8) 0.0306(10) 0.0175(8) 0.0004(7) 0.0052(6) -0.0091(7)
C4 0.0232(8) 0.0311(9) 0.0165(8) -0.0012(7) 0.0043(6) -0.0084(7)
C5 0.0196(8) 0.0185(8) 0.0167(7) 0.0013(6) 0.0045(6) 0.0006(6)
C6 0.0211(8) 0.0215(8) 0.0160(7) 0.0003(6) 0.0053(6) 0.0005(6)
C7 0.0288(9) 0.0245(9) 0.0192(8) -0.0011(7) 0.0067(7) -0.0043(7)
C8 0.0369(10) 0.0280(9) 0.0186(8) -0.0039(7) 0.0060(7) -0.0056(8)
C9 0.0426(11) 0.0320(10) 0.0198(8) -0.0034(7) 0.0120(8) -0.0022(8)
C10 0.0313(9) 0.0276(9) 0.0198(8) 0.0017(7) 0.0094(7) -0.0003(7)
C11 0.0238(8) 0.0211(8) 0.0176(8) 0.0017(6) 0.0073(6) 0.0025(7)
C12 0.0236(8) 0.0274(9) 0.0193(8) 0.0041(7) 0.0073(6) -0.0028(7)
C13 0.0213(8) 0.0265(9) 0.0198(8) 0.0012(7) 0.0059(6) -0.0032(7)
C14 0.0186(7) 0.0184(8) 0.0172(7) 0.0019(6) 0.0043(6) 0.0013(6)
C15 0.0177(7) 0.0183(8) 0.0185(8) 0.0018(6) 0.0047(6) 0.0000(6)
C16 0.0226(8) 0.0305(10) 0.0199(8) 0.0008(7) 0.0040(6) -0.0065(7)
C17 0.0188(7) 0.0251(8) 0.0180(7) -0.0003(7) 0.0030(6) -0.0025(7)
C18 0.0185(7) 0.0216(8) 0.0172(7) 0.0011(6) 0.0035(6) -0.0016(6)
C19 0.0203(8) 0.0348(10) 0.0176(8) 0.0020(7) 0.0045(6) -0.0017(7)
C20 0.0317(10) 0.0756(17) 0.0190(9) -0.0002(10) 0.0067(8) -0.0252(11)
C21 0.0219(8) 0.0308(10) 0.0176(8) 0.0016(7) 0.0045(6) -0.0030(7)
C22 0.0241(8) 0.0333(10) 0.0192(8) 0.0020(7) 0.0043(7) 0.0035(8)
C23 0.0229(8) 0.0371(10) 0.0185(8) 0.0007(7) 0.0048(7) -0.0022(8)
C24 0.0254(8) 0.0226(8) 0.0192(8) 0.0015(6) 0.0065(7) 0.0012(7)
C25 0.0274(9) 0.0267(9) 0.0231(8) 0.0010(7) 0.0078(7) -0.0002(7)
C26 0.0307(9) 0.0415(11) 0.0179(8) -0.0012(7) 0.0050(7) -0.0072(9)
C27 0.0228(8) 0.0275(9) 0.0167(8) 0.0013(7) 0.0033(6) 0.0025(7)
C31 0.0225(8) 0.0288(9) 0.0206(8) 0.0020(7) 0.0049(7) 0.0064(7)
C32 0.0176(7) 0.0204(8) 0.0165(7) -0.0007(6) 0.0027(6) -0.0015(6)
C33 0.0232(8) 0.0265(9) 0.0189(8) -0.0021(7) 0.0034(6) -0.0067(7)
C34 0.0206(8) 0.0288(9) 0.0199(8) -0.0004(7) 0.0050(6) -0.0069(7)
C35 0.0184(7) 0.0190(8) 0.0182(8) -0.0005(6) 0.0040(6) 0.0008(6)
C36 0.0195(8) 0.0200(8) 0.0180(8) 0.0003(6) 0.0033(6) -0.0004(6)
C37 0.0241(9) 0.0243(9) 0.0205(8) -0.0004(7) 0.0047(7) -0.0042(7)
C38 0.0300(9) 0.0274(9) 0.0231(8) 0.0019(7) 0.0079(7) -0.0065(7)
C39 0.0324(9) 0.0302(9) 0.0188(8) 0.0031(7) 0.0056(7) -0.0032(8)
C40 0.0315(9) 0.0297(9) 0.0193(8) -0.0001(7) 0.0042(7) -0.0063(8)
C41 0.0229(8) 0.0217(8) 0.0196(8) -0.0007(6) 0.0033(6) -0.0006(7)
C42 0.0281(8) 0.0279(9) 0.0187(8) -0.0016(7) 0.0015(7) -0.0085(7)
C43 0.0226(8) 0.0242(8) 0.0206(8) 0.0013(7) 0.0019(6) -0.0060(7)
C44 0.0193(7) 0.0176(8) 0.0178(7) 0.0005(6) 0.0026(6) -0.0003(6)
C45 0.0165(7) 0.0180(8) 0.0190(8) 0.0004(6) 0.0023(6) 0.0002(6)
C46 0.0210(8) 0.0272(9) 0.0204(8) 0.0001(7) 0.0044(6) -0.0055(7)
C47 0.0195(7) 0.0230(8) 0.0209(8) 0.0014(7) 0.0053(6) -0.0018(6)
C48 0.0189(7) 0.0193(8) 0.0200(8) 0.0011(6) 0.0040(6) 0.0016(6)
C49 0.0202(8) 0.0231(8) 0.0175(7) -0.0003(6) 0.0042(6) -0.0004(6)
C50 0.0267(9) 0.0370(11) 0.0193(8) -0.0018(7) 0.0046(7) -0.0081(8)
C51 0.0223(8) 0.0269(9) 0.0197(8) 0.0002(7) 0.0054(6) -0.0002(7)
C52 0.0232(8) 0.0298(9) 0.0209(8) 0.0023(7) 0.0065(7) 0.0030(7)
C53 0.0228(8) 0.0347(10) 0.0212(8) 0.0018(7) 0.0065(7) 0.0006(8)
C54 0.0283(9) 0.0219(9) 0.0205(8) 0.0009(6) 0.0057(7) 0.0033(7)
C55 0.0412(11) 0.0350(11) 0.0273(10) -0.0029(8) 0.0034(8) -0.0045(9)
C56 0.0406(11) 0.0401(11) 0.0234(9) 0.0058(8) 0.0142(8) 0.0067(9)
C57 0.0280(9) 0.0285(9) 0.0228(8) 0.0015(7) 0.0101(7) 0.0056(7)

loop_
_atom_type_symbol
_atom_type_description
_atom_type_scat_dispersion_real
_atom_type_scat_dispersion_imag
_atom_type_scat_source
C C 0.0181 0.0091 'International Tables Vol C Tables 4.2.6.8 and 6.1.1.4'
H H 0.0000 0.0000 'International Tables Vol C Tables 4.2.6.8 and 6.1.1.4'

loop_
_geom_angle_atom_site_label_1
_geom_angle_atom_site_label_2
_geom_angle_atom_site_label_3
_geom_angle
C1 C2 C3 111.01(14)
C1 C2 C15 112.00(14)
C3 C2 C15 106.31(13)
C1 C2 C18 109.94(13)
C3 C2 C18 116.75(14)
C15 C2 C18 100.33(12)
C2 C3 C4 111.95(14)
C5 C4 C3 113.67(13)
C4 C5 C14 111.12(13)
C4 C5 C6 113.81(13)
C14 C5 C6 112.41(13)
C27 C6 C7 109.21(14)
C27 C6 C11 111.71(13)
C7 C6 C11 107.81(13)
C27 C6 C5 111.15(13)
C7 C6 C5 109.89(13)
C11 C6 C5 106.98(13)
C8 C7 C6 113.60(14)
C9 C8 C7 111.25(15)
C10 C9 C8 111.37(15)
C9 C10 C11 111.46(14)
C12 C11 C10 112.79(14)
C12 C11 C6 112.64(13)
C10 C11 C6 112.76(14)
C11 C12 C13 111.40(14)
C12 C13 C14 112.18(13)
C15 C14 C13 111.36(13)
C15 C14 C5 108.92(12)
C13 C14 C5 111.40(13)
C16 C15 C14 118.55(13)
C16 C15 C2 104.31(13)
C14 C15 C2 114.05(13)
C15 C16 C17 103.63(13)
C16 C17 C18 107.03(13)
C19 C18 C17 112.34(13)
C19 C18 C2 118.25(13)
C17 C18 C2 103.96(12)
C20 C19 C21 110.19(15)
C20 C19 C18 111.39(15)
C21 C19 C18 111.48(14)
C22 C21 C19 113.51(14)
C23 C22 C21 114.15(14)
C22 C23 C24 114.23(15)
C25 C24 C26 109.67(14)
C25 C24 C23 111.65(15)
C26 C24 C23 111.04(14)
C33 C32 C31 110.77(14)
C33 C32 C45 106.69(13)
C31 C32 C45 111.77(13)
C33 C32 C48 116.82(14)
C31 C32 C48 110.09(13)
C45 C32 C48 100.19(12)
C32 C33 C34 112.27(14)
C33 C34 C35 113.24(13)
C34 C35 C44 110.54(13)
C34 C35 C36 114.64(13)
C44 C35 C36 113.15(13)
C57 C36 C37 109.07(14)
C57 C36 C41 112.24(14)
C37 C36 C41 107.84(13)
C57 C36 C35 110.82(13)
C37 C36 C35 109.80(13)
C41 C36 C35 107.01(13)
C38 C37 C36 113.64(14)
C39 C38 C37 111.11(14)
C38 C39 C40 110.40(15)
C39 C40 C41 111.55(14)
C42 C41 C40 112.77(13)
C42 C41 C36 111.60(13)
C40 C41 C36 113.27(14)
C41 C42 C43 111.34(14)
C42 C43 C44 113.10(14)
C45 C44 C43 111.23(13)
C45 C44 C35 108.46(13)
C43 C44 C35 111.68(13)
C46 C45 C44 119.40(14)
C46 C45 C32 104.27(13)
C44 C45 C32 114.31(13)
C45 C46 C47 103.52(13)
C46 C47 C48 107.23(13)
C49 C48 C47 112.89(13)
C49 C48 C32 118.38(13)
C47 C48 C32 103.96(12)
C50 C49 C51 110.52(14)
C50 C49 C48 111.47(14)
C51 C49 C48 111.10(13)
C52 C51 C49 114.07(14)
C53 C52 C51 113.84(14)
C52 C53 C54 114.79(14)
C55 C54 C56 110.30(16)
C55 C54 C53 112.56(15)
C56 C54 C53 110.06(15)

loop_
_geom_bond_atom_site_label_1
_geom_bond_atom_site_label_2
_geom_bond_distance
C1 C2 1.534(2)
C2 C3 1.537(2)
C2 C15 1.543(2)
C2 C18 1.560(2)
C3 C4 1.540(2)
C4 C5 1.540(2)
C5 C14 1.540(2)
C5 C6 1.561(2)
C6 C27 1.539(2)
C6 C7 1.542(2)
C6 C11 1.555(2)
C7 C8 1.536(2)
C8 C9 1.525(3)
C9 C10 1.523(3)
C10 C11 1.535(2)
C11 C12 1.519(2)
C12 C13 1.529(2)
C13 C14 1.533(2)
C14 C15 1.529(2)
C15 C16 1.525(2)
C16 C17 1.548(2)
C17 C18 1.556(2)
C18 C19 1.540(2)
C19 C20 1.528(3)
C19 C21 1.537(2)
C21 C22 1.532(2)
C22 C23 1.523(2)
C23 C24 1.536(2)
C24 C25 1.523(3)
C24 C26 1.524(2)
C31 C32 1.535(2)
C32 C33 1.533(2)
C32 C45 1.548(2)
C32 C48 1.563(2)
C33 C34 1.535(2)
C34 C35 1.538(2)
C35 C44 1.546(2)
C35 C36 1.554(2)
C36 C57 1.534(2)
C36 C37 1.540(2)
C36 C41 1.552(2)
C37 C38 1.532(2)
C38 C39 1.525(3)
C39 C40 1.526(3)
C40 C41 1.532(2)
C41 C42 1.527(2)
C42 C43 1.531(2)
C43 C44 1.534(2)
C44 C45 1.528(2)
C45 C46 1.525(2)
C46 C47 1.547(2)
C47 C48 1.555(2)
C48 C49 1.543(2)
C49 C50 1.524(2)
C49 C51 1.539(2)
C51 C52 1.531(2)
C52 C53 1.521(2)
C53 C54 1.533(2)
C54 C55 1.521(3)
C54 C56 1.528(2)
